data_7131237
loop_
_publ_author_name
'Baird, Samuel R.'
'Hupf, Emanuel'
'Watson, Ian C.'
'Ferguson, Michael J.'
'Rivard, Eric'

_publ_section_title
;
 An indium(I) tetramer bound by anionic N-heterocyclic olefins: ambiphilic
 reactivity, transmetallation and a rare indium-imide.
;
_journal_issue 20
_journal_name_full 'Chemical communications (Cambridge, England)'
_journal_page_first 2903
_journal_page_last 2906
_journal_paper_doi 10.1039/d2cc07006e
_journal_volume 59
_journal_year 2023
_chemical_formula_moiety 'C60 H78 In N3, 2(C7 H8)'
_chemical_formula_sum 'C74 H94 In N3'
_chemical_formula_weight 1140.34
_chemical_properties_physical Air-sensitive,Moisture-sensitive
_space_group_crystal_system monoclinic
_space_group_IT_number 14
_space_group_name_Hall '-P 2yn'
_space_group_name_H-M_alt 'P 1 21/n 1'
_atom_sites_solution_hydrogens geom
_atom_sites_solution_primary dual
_audit_creation_method SHELXL-2018/3
_audit_update_record
;
2022-11-29 deposited with the CCDC.	2023-01-30 downloaded from the CCDC.
;
_cell_angle_alpha 90
_cell_angle_beta 91.891(3)
_cell_angle_gamma 90
_cell_formula_units_Z 4
_cell_length_a 10.9546(16)
_cell_length_b 25.751(4)
_cell_length_c 23.267(3)
_cell_measurement_reflns_used 9104
_cell_measurement_temperature 193(2)
_cell_measurement_theta_max 20.88
_cell_measurement_theta_min 2.18
_cell_volume 6559.9(16)
_computing_cell_refinement 'Bruker SAINT'
_computing_data_collection 'Bruker APEX2'
_computing_data_reduction 'Bruker SAINT'
_computing_molecular_graphics 'Bruker SHELXTL'
_computing_publication_material 'Bruker SHELXTL'
_computing_structure_refinement 'SHELXL-2018/3 (Sheldrick, 2018)'
_computing_structure_solution 'SHELXT-2014/5 (Sheldrick, 2015)'
_diffrn_ambient_temperature 193(2)
_diffrn_measured_fraction_theta_full 1.000
_diffrn_measured_fraction_theta_max 0.995
_diffrn_measurement_device_type 'Bruker APEX-II CCD'
_diffrn_measurement_method '\w scans'
_diffrn_radiation_type MoK\a
_diffrn_radiation_wavelength 0.71073
_diffrn_reflns_av_R_equivalents 0.0901
_diffrn_reflns_av_unetI/netI 0.0575
_diffrn_reflns_Laue_measured_fraction_full 1.000
_diffrn_reflns_Laue_measured_fraction_max 0.995
_diffrn_reflns_limit_h_max 13
_diffrn_reflns_limit_h_min -13
_diffrn_reflns_limit_k_max 31
_diffrn_reflns_limit_k_min -31
_diffrn_reflns_limit_l_max 28
_diffrn_reflns_limit_l_min -28
_diffrn_reflns_number 80035
_diffrn_reflns_point_group_measured_fraction_full 1.000
_diffrn_reflns_point_group_measured_fraction_max 0.995
_diffrn_reflns_theta_full 25.242
_diffrn_reflns_theta_max 25.782
_diffrn_reflns_theta_min 1.582
_diffrn_source 'Short anode X-ray tube fine focus 2kW'
_exptl_absorpt_coefficient_mu 0.402
_exptl_absorpt_correction_T_max 1.0000
_exptl_absorpt_correction_T_min 0.7633
_exptl_absorpt_correction_type numerical
_exptl_absorpt_process_details
; 
 SADABS 2016/2: Krause, L., Herbst-Irmer, R., Sheldrick G.M. & Stalke D., 
 J. Appl. Cryst. 48 (2015) 3-10 
;
_exptl_crystal_colour orange
_exptl_crystal_density_diffrn 1.155
_exptl_crystal_description plate
_exptl_crystal_F_000 2432
_exptl_crystal_recrystallization_method 'Re-crystallisation from solvent: toluene'
_exptl_crystal_size_max 0.372
_exptl_crystal_size_mid 0.170
_exptl_crystal_size_min 0.050
_refine_diff_density_max 1.006
_refine_diff_density_min -0.785
_refine_diff_density_rms 0.068
_refine_ls_extinction_method none
_refine_ls_goodness_of_fit_ref 1.015
_refine_ls_hydrogen_treatment constr
_refine_ls_matrix_type full
_refine_ls_number_parameters 720
_refine_ls_number_reflns 12545
_refine_ls_number_restraints 118
_refine_ls_restrained_S_all 1.015
_refine_ls_R_factor_all 0.0726
_refine_ls_R_factor_gt 0.0479
_refine_ls_shift/su_max 0.002
_refine_ls_shift/su_mean 0.000
_refine_ls_structure_factor_coef Fsqd
_refine_ls_weighting_details 'w=1/[\s^2^(Fo^2^)+(0.0770P)^2^+0.5782P] where P=(Fo^2^+2Fc^2^)/3'
_refine_ls_weighting_scheme calc
_refine_ls_wR_factor_gt 0.1231
_refine_ls_wR_factor_ref 0.1401
_reflns_Friedel_coverage 0.000
_reflns_number_gt 8925
_reflns_number_total 12545
_reflns_threshold_expression 'I > 2\s(I)'
_cod_data_source_file d2cc07006e3.cif
_cod_data_source_block riv2271
_cod_depositor_comments 'Adding full bibliography for 7131233--7131238.cif.'
_cod_original_cell_volume 6560.0(16)
_cod_original_sg_symbol_H-M 'P 21/n'
_cod_database_code 7131237
_shelx_shelxl_version_number 2018/3
_shelx_space_group_comment
; 
The symmetry employed for this shelxl refinement is uniquely defined 
by the following loop, which should always be used as a source of 
symmetry information in preference to the above space-group names. 
They are only intended as comments. 
;
_shelx_estimated_absorpt_t_min 0.865
_shelx_estimated_absorpt_t_max 0.980

loop_
_space_group_symop_operation_xyz
'x, y, z'
'-x+1/2, y+1/2, -z+1/2'
'-x, -y, -z'
'x-1/2, -y-1/2, z-1/2'

loop_
_atom_site_label
_atom_site_type_symbol
_atom_site_fract_x
_atom_site_fract_y
_atom_site_fract_z
_atom_site_U_iso_or_equiv
_atom_site_adp_type
_atom_site_occupancy
_atom_site_site_symmetry_order
_atom_site_calc_flag
_atom_site_refinement_flags_posn
_atom_site_refinement_flags_adp
_atom_site_refinement_flags_occupancy
_atom_site_disorder_assembly
_atom_site_disorder_group
In1 In 0.46198(2) 0.68608(2) 0.35573(2) 0.03876(9) Uani 1 1 d . . . . .
N1 N 0.5510(2) 0.54948(10) 0.25306(10) 0.0389(6) Uani 1 1 d . . . . .
N2 N 0.5447(2) 0.55355(10) 0.34612(10) 0.0400(6) Uani 1 1 d . . . . .
N3 N 0.4234(2) 0.72504(10) 0.42464(11) 0.0422(6) Uani 1 1 d . . . . .
C1 C 0.5318(3) 0.58361(12) 0.29724(12) 0.0364(7) Uani 1 1 d . . . . .
C2 C 0.5730(3) 0.49920(13) 0.27379(14) 0.0451(8) Uani 1 1 d . . . . .
C3 C 0.5695(3) 0.50152(13) 0.33188(14) 0.0446(8) Uani 1 1 d . . . . .
C4 C 0.5078(3) 0.63531(12) 0.29298(13) 0.0448(8) Uani 1 1 d . . . . .
H4 H 0.513045 0.649699 0.255547 0.054 Uiso 1 1 calc R U . . .
C5 C 0.5939(4) 0.45482(14) 0.23460(17) 0.0615(10) Uani 1 1 d . . . . .
H5A H 0.522207 0.450133 0.208838 0.092 Uiso 1 1 calc R U . . .
H5B H 0.607733 0.423179 0.257296 0.092 Uiso 1 1 calc R U . . .
H5C H 0.665738 0.461863 0.211800 0.092 Uiso 1 1 calc R U . . .
C6 C 0.5839(4) 0.46125(14) 0.37660(16) 0.0628(10) Uani 1 1 d . . . . .
H6A H 0.651879 0.470504 0.403053 0.094 Uiso 1 1 calc R U . . .
H6B H 0.600750 0.427756 0.358515 0.094 Uiso 1 1 calc R U . . .
H6C H 0.508496 0.458709 0.397979 0.094 Uiso 1 1 calc R U . . .
C11 C 0.5425(3) 0.56541(12) 0.19375(12) 0.0417(7) Uani 1 1 d . . . . .
C12 C 0.4302(3) 0.56006(13) 0.16391(14) 0.0479(8) Uani 1 1 d . . . . .
C13 C 0.4209(4) 0.57783(16) 0.10789(16) 0.0647(11) Uani 1 1 d . . . . .
H13 H 0.345478 0.574624 0.086844 0.078 Uiso 1 1 calc R U . . .
C14 C 0.5177(5) 0.59971(18) 0.08265(17) 0.0798(14) Uani 1 1 d . . . . .
H14 H 0.509667 0.611536 0.044040 0.096 Uiso 1 1 calc R U . . .
C15 C 0.6269(5) 0.60500(17) 0.11205(18) 0.0754(13) Uani 1 1 d . . . . .
H15 H 0.693312 0.620911 0.093557 0.091 Uiso 1 1 calc R U . . .
C16 C 0.6437(3) 0.58739(15) 0.16931(15) 0.0557(9) Uani 1 1 d . . . . .
C17 C 0.3188(3) 0.53849(14) 0.19256(17) 0.0574(10) Uani 1 1 d . . . . .
H17 H 0.347824 0.520256 0.228405 0.069 Uiso 1 1 calc R U . . .
C18 C 0.2487(5) 0.4990(2) 0.1554(3) 0.1050(18) Uani 1 1 d . . . . .
H18A H 0.223176 0.515093 0.118764 0.157 Uiso 1 1 calc R U . . .
H18B H 0.176381 0.487285 0.175471 0.157 Uiso 1 1 calc R U . . .
H18C H 0.301419 0.469116 0.148012 0.157 Uiso 1 1 calc R U . . .
C19 C 0.2337(4) 0.58225(17) 0.21038(19) 0.0736(12) Uani 1 1 d . . . . .
H19A H 0.280981 0.608679 0.231721 0.110 Uiso 1 1 calc R U . . .
H19B H 0.170598 0.568179 0.234865 0.110 Uiso 1 1 calc R U . . .
H19C H 0.195142 0.597963 0.175995 0.110 Uiso 1 1 calc R U . . .
C20 C 0.7650(4) 0.5924(2) 0.2005(2) 0.0806(14) Uani 1 1 d . . . . .
H20 H 0.755701 0.579401 0.240609 0.097 Uiso 1 1 calc R U . . .
C21 C 0.8614(5) 0.5585(3) 0.1719(3) 0.125(2) Uani 1 1 d . . . . .
H21A H 0.836827 0.521960 0.173536 0.188 Uiso 1 1 calc R U . . .
H21B H 0.940517 0.562968 0.192182 0.188 Uiso 1 1 calc R U . . .
H21C H 0.868390 0.569007 0.131612 0.188 Uiso 1 1 calc R U . . .
C22 C 0.8076(5) 0.6492(3) 0.2040(3) 0.128(2) Uani 1 1 d . . . . .
H22A H 0.834132 0.660573 0.166236 0.192 Uiso 1 1 calc R U . . .
H22B H 0.875933 0.652183 0.232136 0.192 Uiso 1 1 calc R U . . .
H22C H 0.739974 0.671191 0.216052 0.192 Uiso 1 1 calc R U . . .
C31 C 0.5363(3) 0.57474(12) 0.40262(13) 0.0411(7) Uani 1 1 d . . . . .
C32 C 0.4213(3) 0.57544(13) 0.42784(13) 0.0441(8) Uani 1 1 d . . . . .
C33 C 0.4142(4) 0.60015(14) 0.48084(14) 0.0520(9) Uani 1 1 d . . . . .
H33 H 0.337714 0.601868 0.498846 0.062 Uiso 1 1 calc R U . . .
C34 C 0.5157(4) 0.62222(14) 0.50786(15) 0.0602(10) Uani 1 1 d . . . . .
H34 H 0.508245 0.639654 0.543560 0.072 Uiso 1 1 calc R U . . .
C35 C 0.6273(4) 0.61890(16) 0.48297(15) 0.0632(11) Uani 1 1 d . . . . .
H35 H 0.696916 0.632965 0.502786 0.076 Uiso 1 1 calc R U . . .
C36 C 0.6417(3) 0.59577(14) 0.43004(14) 0.0529(9) Uani 1 1 d . . . . .
C37 C 0.3118(3) 0.54879(15) 0.40069(15) 0.0539(9) Uani 1 1 d . . . . .
H37 H 0.340107 0.528541 0.366970 0.065 Uiso 1 1 calc R U . . .
C38 C 0.2538(5) 0.51078(19) 0.4417(2) 0.0893(15) Uani 1 1 d . . . . .
H38A H 0.218809 0.529936 0.473620 0.134 Uiso 1 1 calc R U . . .
H38B H 0.316033 0.486595 0.456777 0.134 Uiso 1 1 calc R U . . .
H38C H 0.189071 0.491310 0.421125 0.134 Uiso 1 1 calc R U . . .
C39 C 0.2147(4) 0.58722(19) 0.3786(2) 0.0816(14) Uani 1 1 d . . . . .
H39A H 0.143538 0.568069 0.363155 0.122 Uiso 1 1 calc R U . . .
H39B H 0.248390 0.608664 0.348118 0.122 Uiso 1 1 calc R U . . .
H39C H 0.189866 0.609542 0.410228 0.122 Uiso 1 1 calc R U . . .
C40 C 0.7659(4) 0.59255(19) 0.40272(17) 0.0737(13) Uani 1 1 d . . . . .
H40 H 0.755373 0.572019 0.366418 0.088 Uiso 1 1 calc R U . . .
C41 C 0.8593(5) 0.5651(2) 0.4403(2) 0.1092(19) Uani 1 1 d . . . . .
H41A H 0.870210 0.583943 0.476777 0.164 Uiso 1 1 calc R U . . .
H41B H 0.937261 0.563904 0.420869 0.164 Uiso 1 1 calc R U . . .
H41C H 0.831566 0.529708 0.447945 0.164 Uiso 1 1 calc R U . . .
C42 C 0.8138(5) 0.6452(3) 0.3869(3) 0.139(3) Uani 1 1 d . . . . .
H42A H 0.764412 0.659364 0.354670 0.208 Uiso 1 1 calc R U . . .
H42B H 0.898958 0.642097 0.375659 0.208 Uiso 1 1 calc R U . . .
H42C H 0.809345 0.668584 0.420018 0.208 Uiso 1 1 calc R U . . .
C51 C 0.3918(3) 0.77613(12) 0.42303(12) 0.0342(7) Uani 1 1 d . . . . .
C52 C 0.3697(3) 0.80044(12) 0.47707(13) 0.0379(7) Uani 1 1 d . . . . .
C53 C 0.3439(3) 0.85308(13) 0.47972(14) 0.0467(8) Uani 1 1 d . . . . .
H53 H 0.331408 0.868506 0.516148 0.056 Uiso 1 1 calc R U . . .
C54 C 0.3359(3) 0.88369(14) 0.43128(16) 0.0550(9) Uani 1 1 d . . . . .
H54 H 0.320134 0.919859 0.434123 0.066 Uiso 1 1 calc R U . . .
C55 C 0.3513(3) 0.86060(13) 0.37838(15) 0.0464(8) Uani 1 1 d . . . . .
H55 H 0.343545 0.881244 0.344618 0.056 Uiso 1 1 calc R U . . .
C56 C 0.3775(3) 0.80833(12) 0.37317(13) 0.0368(7) Uani 1 1 d . . . . .
C61 C 0.3773(3) 0.76851(12) 0.53100(13) 0.0425(8) Uani 1 1 d . . . . .
C62 C 0.2733(3) 0.74416(15) 0.55112(14) 0.0532(9) Uani 1 1 d . . . . .
C63 C 0.2822(5) 0.71476(17) 0.60184(17) 0.0710(12) Uani 1 1 d . . . . .
H63 H 0.211731 0.697749 0.615334 0.085 Uiso 1 1 calc R U . . .
C64 C 0.3908(5) 0.71021(19) 0.63216(17) 0.0794(14) Uani 1 1 d . . . . .
H64 H 0.395944 0.690055 0.666357 0.095 Uiso 1 1 calc R U . . .
C65 C 0.4920(5) 0.73505(17) 0.61265(17) 0.0746(13) Uani 1 1 d . . . . .
H65 H 0.566796 0.732457 0.634312 0.090 Uiso 1 1 calc R U . . .
C66 C 0.4886(4) 0.76407(14) 0.56188(15) 0.0563(9) Uani 1 1 d D . . . .
C67 C 0.1520(3) 0.74846(19) 0.51860(19) 0.0718(12) Uani 1 1 d . . . . .
H67 H 0.155904 0.779547 0.492963 0.086 Uiso 1 1 calc R U . . .
C68 C 0.1315(5) 0.7018(3) 0.4811(2) 0.1055(19) Uani 1 1 d . . . . .
H68A H 0.201660 0.697079 0.456602 0.158 Uiso 1 1 calc R U . . .
H68B H 0.057427 0.706880 0.456948 0.158 Uiso 1 1 calc R U . . .
H68C H 0.121828 0.670991 0.505220 0.158 Uiso 1 1 calc R U . . .
C69 C 0.0443(4) 0.7564(2) 0.5587(3) 0.1023(18) Uani 1 1 d . . . . .
H69A H 0.033099 0.725006 0.581688 0.153 Uiso 1 1 calc R U . . .
H69B H -0.030321 0.763327 0.535521 0.153 Uiso 1 1 calc R U . . .
H69C H 0.061597 0.785930 0.584216 0.153 Uiso 1 1 calc R U . . .
C70A C 0.6041(10) 0.7872(5) 0.5383(8) 0.0693(17) Uani 0.56(3) 1 d D . P A 1
H70A H 0.574287 0.808675 0.504898 0.083 Uiso 0.56(3) 1 calc R U P A 1
C71A C 0.6975(10) 0.7505(4) 0.5125(11) 0.095(5) Uani 0.56(3) 1 d D . P A 1
H71A H 0.766912 0.770673 0.499105 0.114 Uiso 0.56(3) 1 calc R U P A 1
H71B H 0.726258 0.725661 0.541866 0.114 Uiso 0.56(3) 1 calc R U P A 1
H71C H 0.659299 0.731661 0.480049 0.114 Uiso 0.56(3) 1 calc R U P A 1
C72A C 0.675(2) 0.8257(6) 0.5769(7) 0.104(5) Uani 0.56(3) 1 d D . P A 1
H72A H 0.747459 0.837880 0.557091 0.124 Uiso 0.56(3) 1 calc R U P A 1
H72B H 0.622806 0.855432 0.585366 0.124 Uiso 0.56(3) 1 calc R U P A 1
H72C H 0.700791 0.808555 0.612891 0.124 Uiso 0.56(3) 1 calc R U P A 1
C70B C 0.5997(12) 0.7945(6) 0.5447(11) 0.0693(17) Uani 0.44(3) 1 d D . P A 2
H70B H 0.592291 0.807026 0.504033 0.083 Uiso 0.44(3) 1 calc R U P A 2
C71B C 0.7053(11) 0.7564(7) 0.5539(12) 0.095(6) Uani 0.44(3) 1 d D . P A 2
H71D H 0.781909 0.773137 0.543610 0.114 Uiso 0.44(3) 1 calc R U P A 2
H71E H 0.710554 0.745763 0.594323 0.114 Uiso 0.44(3) 1 calc R U P A 2
H71F H 0.691321 0.725724 0.529550 0.114 Uiso 0.44(3) 1 calc R U P A 2
C72B C 0.611(2) 0.8394(8) 0.5877(9) 0.104(6) Uani 0.44(3) 1 d D . P A 2
H72D H 0.682043 0.860804 0.578808 0.124 Uiso 0.44(3) 1 calc R U P A 2
H72E H 0.537021 0.860774 0.585149 0.124 Uiso 0.44(3) 1 calc R U P A 2
H72F H 0.621513 0.825494 0.626777 0.124 Uiso 0.44(3) 1 calc R U P A 2
C81 C 0.3878(3) 0.78484(12) 0.31436(13) 0.0373(7) Uani 1 1 d . . . . .
C82 C 0.2820(3) 0.76319(13) 0.28672(13) 0.0421(8) Uani 1 1 d . . . . .
C83 C 0.2924(3) 0.74252(14) 0.23208(14) 0.0517(9) Uani 1 1 d . . . . .
H83 H 0.222548 0.727508 0.213377 0.062 Uiso 1 1 calc R U . . .
C84 C 0.4010(4) 0.74316(15) 0.20430(15) 0.0577(10) Uani 1 1 d . . . . .
H84 H 0.405413 0.728971 0.166735 0.069 Uiso 1 1 calc R U . . .
C85 C 0.5032(3) 0.76433(15) 0.23085(15) 0.0537(9) Uani 1 1 d . . . . .
H85 H 0.577600 0.764924 0.211026 0.064 Uiso 1 1 calc R U . . .
C86 C 0.5004(3) 0.78500(13) 0.28626(13) 0.0421(8) Uani 1 1 d . . . . .
C87 C 0.1594(3) 0.76525(15) 0.31486(15) 0.0528(9) Uani 1 1 d . . . . .
H87 H 0.174351 0.768636 0.357320 0.063 Uiso 1 1 calc R U . . .
C88 C 0.0804(4) 0.71711(18) 0.3038(2) 0.0759(12) Uani 1 1 d . . . . .
H88A H 0.007214 0.719134 0.326784 0.114 Uiso 1 1 calc R U . . .
H88B H 0.127104 0.685945 0.314550 0.114 Uiso 1 1 calc R U . . .
H88C H 0.056260 0.715400 0.262886 0.114 Uiso 1 1 calc R U . . .
C89 C 0.0894(4) 0.81349(16) 0.2937(2) 0.0718(12) Uani 1 1 d . . . . .
H89A H 0.075576 0.811397 0.251931 0.108 Uiso 1 1 calc R U . . .
H89B H 0.137278 0.844662 0.303211 0.108 Uiso 1 1 calc R U . . .
H89C H 0.010681 0.815280 0.312402 0.108 Uiso 1 1 calc R U . . .
C90 C 0.6132(3) 0.80905(14) 0.31411(17) 0.0539(9) Uani 1 1 d . . . . .
H90 H 0.600821 0.810160 0.356487 0.065 Uiso 1 1 calc R U . . .
C91 C 0.7284(4) 0.7777(2) 0.3045(2) 0.0851(14) Uani 1 1 d . . . . .
H91A H 0.713708 0.741199 0.313952 0.128 Uiso 1 1 calc R U . . .
H91B H 0.795214 0.791205 0.329245 0.128 Uiso 1 1 calc R U . . .
H91C H 0.750409 0.780536 0.264153 0.128 Uiso 1 1 calc R U . . .
C92 C 0.6295(5) 0.86439(19) 0.2940(2) 0.0974(17) Uani 1 1 d . . . . .
H92A H 0.639991 0.864706 0.252300 0.146 Uiso 1 1 calc R U . . .
H92B H 0.701801 0.879512 0.313395 0.146 Uiso 1 1 calc R U . . .
H92C H 0.557164 0.884806 0.303135 0.146 Uiso 1 1 calc R U . . .
C11S C 0.1460(6) 0.4043(2) 0.3399(3) 0.102(3) Uani 0.703(9) 1 d DG . P B 1
C12S C 0.1219(7) 0.4450(3) 0.3020(3) 0.128(5) Uani 0.703(9) 1 d DG . P B 1
H12S H 0.181947 0.455488 0.275775 0.153 Uiso 0.703(9) 1 calc R U P B 1
C13S C 0.0100(8) 0.4704(3) 0.3023(4) 0.143(4) Uani 0.703(9) 1 d G . P B 1
H13S H -0.006489 0.498246 0.276381 0.172 Uiso 0.703(9) 1 calc R U P B 1
C14S C -0.0779(6) 0.4551(4) 0.3406(5) 0.161(6) Uani 0.703(9) 1 d G . P B 1
H14S H -0.154366 0.472490 0.340865 0.193 Uiso 0.703(9) 1 calc R U P B 1
C15S C -0.0538(7) 0.4144(4) 0.3786(4) 0.150(5) Uani 0.703(9) 1 d G . P B 1
H15S H -0.113808 0.403978 0.404743 0.179 Uiso 0.703(9) 1 calc R U P B 1
C16S C 0.0582(8) 0.3890(3) 0.3782(3) 0.142(5) Uani 0.703(9) 1 d DG . P B 1
H16S H 0.074628 0.361220 0.404138 0.171 Uiso 0.703(9) 1 calc R U P B 1
C17S C 0.2596(12) 0.3793(5) 0.3366(8) 0.231(9) Uani 0.703(9) 1 d D . P B 1
H17A H 0.246690 0.342756 0.326224 0.347 Uiso 0.703(9) 1 calc R U P B 1
H17B H 0.303248 0.381362 0.373972 0.347 Uiso 0.703(9) 1 calc R U P B 1
H17C H 0.307970 0.396243 0.307303 0.347 Uiso 0.703(9) 1 calc R U P B 1
C21S C 0.0357(10) 0.4383(5) 0.3281(6) 0.085(5) Uani 0.297(9) 1 d DG . P B 2
C22S C 0.0373(11) 0.3991(5) 0.3692(5) 0.090(7) Uani 0.297(9) 1 d DG . P B 2
H22S H -0.034073 0.391850 0.389904 0.108 Uiso 0.297(9) 1 calc R U P B 2
C23S C 0.1432(13) 0.3706(5) 0.3800(5) 0.091(5) Uani 0.297(9) 1 d G . P B 2
H23S H 0.144310 0.343769 0.408061 0.110 Uiso 0.297(9) 1 calc R U P B 2
C24S C 0.2476(11) 0.3812(5) 0.3497(6) 0.082(6) Uani 0.297(9) 1 d G . P B 2
H24S H 0.320009 0.361704 0.357080 0.098 Uiso 0.297(9) 1 calc R U P B 2
C25S C 0.2460(10) 0.4204(5) 0.3086(6) 0.088(5) Uani 0.297(9) 1 d G . P B 2
H25S H 0.317327 0.427720 0.287942 0.106 Uiso 0.297(9) 1 calc R U P B 2
C26S C 0.1400(12) 0.4490(4) 0.2979(6) 0.101(10) Uani 0.297(9) 1 d DG . P B 2
H26S H 0.138945 0.475802 0.269784 0.121 Uiso 0.297(9) 1 calc R U P B 2
C27S C -0.072(2) 0.4683(13) 0.3185(14) 0.122(10) Uani 0.297(9) 1 d D . P B 2
H27A H -0.141354 0.450185 0.334647 0.182 Uiso 0.297(9) 1 calc R U P B 2
H27B H -0.086299 0.473181 0.277092 0.182 Uiso 0.297(9) 1 calc R U P B 2
H27C H -0.061458 0.502212 0.337159 0.182 Uiso 0.297(9) 1 calc R U P B 2

loop_
_atom_site_aniso_label
_atom_site_aniso_U_11
_atom_site_aniso_U_22
_atom_site_aniso_U_33
_atom_site_aniso_U_23
_atom_site_aniso_U_13
_atom_site_aniso_U_12
In1 0.04839(15) 0.03866(15) 0.02933(13) -0.00135(9) 0.00290(9) -0.00143(10)
N1 0.0477(15) 0.0411(15) 0.0280(13) -0.0019(11) 0.0021(11) 0.0032(12)
N2 0.0501(15) 0.0442(15) 0.0257(13) 0.0038(11) 0.0032(11) -0.0016(12)
N3 0.0548(16) 0.0413(15) 0.0303(14) 0.0005(11) 0.0008(12) 0.0029(13)
C1 0.0405(17) 0.0445(18) 0.0245(15) 0.0000(13) 0.0047(12) -0.0031(14)
C2 0.052(2) 0.0438(19) 0.0398(18) 0.0002(14) 0.0020(15) 0.0018(16)
C3 0.053(2) 0.0407(19) 0.0402(19) 0.0002(14) 0.0005(15) 0.0018(15)
C4 0.065(2) 0.0405(19) 0.0289(16) 0.0018(14) 0.0061(15) -0.0027(16)
C5 0.079(3) 0.048(2) 0.057(2) -0.0051(18) 0.003(2) 0.0164(19)
C6 0.083(3) 0.051(2) 0.054(2) 0.0095(18) -0.003(2) 0.009(2)
C11 0.058(2) 0.0419(18) 0.0258(16) -0.0031(13) 0.0043(14) 0.0057(16)
C12 0.065(2) 0.0375(18) 0.0404(19) -0.0061(15) -0.0069(16) 0.0059(16)
C13 0.090(3) 0.061(2) 0.042(2) 0.0019(19) -0.014(2) 0.007(2)
C14 0.137(4) 0.075(3) 0.027(2) 0.0031(19) -0.006(2) 0.010(3)
C15 0.107(4) 0.075(3) 0.046(2) 0.006(2) 0.030(2) -0.007(3)
C16 0.066(2) 0.065(2) 0.0368(19) -0.0050(17) 0.0140(17) -0.0047(19)
C17 0.056(2) 0.056(2) 0.059(2) -0.0026(18) -0.0173(18) 0.0032(18)
C18 0.101(4) 0.095(4) 0.118(4) -0.048(3) 0.000(3) -0.030(3)
C19 0.065(3) 0.079(3) 0.077(3) -0.008(2) -0.001(2) 0.003(2)
C20 0.064(3) 0.114(4) 0.064(3) 0.004(3) 0.013(2) -0.022(3)
C21 0.068(3) 0.158(6) 0.150(6) -0.010(5) 0.003(3) 0.005(4)
C22 0.105(4) 0.152(6) 0.128(5) -0.028(5) 0.009(4) -0.058(4)
C31 0.057(2) 0.0382(18) 0.0276(16) 0.0058(13) -0.0008(14) -0.0051(15)
C32 0.059(2) 0.0441(19) 0.0298(17) 0.0025(14) 0.0051(14) -0.0047(16)
C33 0.069(2) 0.052(2) 0.0354(19) 0.0028(16) 0.0085(17) 0.0059(18)
C34 0.101(3) 0.048(2) 0.0310(18) -0.0035(16) -0.004(2) -0.003(2)
C35 0.084(3) 0.068(3) 0.037(2) 0.0007(18) -0.0133(19) -0.019(2)
C36 0.062(2) 0.060(2) 0.0361(19) 0.0093(16) -0.0056(16) -0.0177(18)
C37 0.052(2) 0.066(2) 0.044(2) -0.0058(18) 0.0093(16) -0.0077(18)
C38 0.103(4) 0.079(3) 0.087(3) 0.014(3) 0.007(3) -0.032(3)
C39 0.060(3) 0.093(3) 0.091(3) 0.014(3) -0.010(2) -0.018(2)
C40 0.062(3) 0.112(4) 0.047(2) 0.007(2) -0.0029(19) -0.032(3)
C41 0.082(4) 0.142(5) 0.106(4) 0.035(4) 0.022(3) 0.006(3)
C42 0.074(3) 0.149(6) 0.193(7) 0.098(5) 0.009(4) -0.024(4)
C51 0.0300(15) 0.0402(17) 0.0322(16) -0.0005(13) -0.0004(12) -0.0038(13)
C52 0.0352(16) 0.0453(19) 0.0332(17) -0.0033(13) -0.0021(13) -0.0026(14)
C53 0.053(2) 0.048(2) 0.0388(19) -0.0080(15) 0.0005(15) 0.0020(16)
C54 0.068(2) 0.0378(19) 0.059(2) -0.0018(17) -0.0019(18) 0.0041(17)
C55 0.055(2) 0.0404(19) 0.044(2) 0.0049(15) -0.0013(15) -0.0001(16)
C56 0.0337(15) 0.0415(18) 0.0351(17) -0.0002(13) 0.0001(12) -0.0065(13)
C61 0.056(2) 0.0428(19) 0.0285(16) -0.0080(14) -0.0019(14) 0.0046(16)
C62 0.062(2) 0.065(2) 0.0328(18) 0.0029(16) 0.0099(16) 0.0076(19)
C63 0.102(3) 0.072(3) 0.040(2) 0.008(2) 0.022(2) 0.003(3)
C64 0.134(5) 0.072(3) 0.032(2) 0.001(2) -0.008(3) 0.010(3)
C65 0.109(4) 0.067(3) 0.046(2) -0.009(2) -0.035(2) 0.013(3)
C66 0.071(2) 0.050(2) 0.047(2) -0.0093(17) -0.0195(18) -0.0015(19)
C67 0.050(2) 0.100(3) 0.067(3) 0.022(3) 0.0111(19) -0.011(2)
C68 0.067(3) 0.179(6) 0.070(3) -0.024(4) -0.006(2) 0.005(3)
C69 0.067(3) 0.104(4) 0.139(5) 0.004(4) 0.037(3) 0.004(3)
C70A 0.066(3) 0.056(4) 0.084(5) -0.005(3) -0.035(2) -0.010(2)
C71A 0.080(6) 0.078(6) 0.127(14) -0.005(7) 0.012(7) -0.014(5)
C72A 0.123(13) 0.105(9) 0.080(9) -0.023(6) -0.033(8) -0.031(9)
C70B 0.066(3) 0.056(4) 0.084(5) -0.005(3) -0.035(2) -0.010(2)
C71B 0.046(6) 0.127(10) 0.113(15) 0.014(11) 0.003(7) 0.007(6)
C72B 0.114(14) 0.085(10) 0.113(11) -0.031(8) 0.015(11) -0.062(9)
C81 0.0423(17) 0.0375(17) 0.0319(16) 0.0066(13) -0.0008(13) -0.0023(14)
C82 0.0439(18) 0.050(2) 0.0316(17) 0.0072(14) -0.0039(13) -0.0028(15)
C83 0.056(2) 0.063(2) 0.0353(19) 0.0017(16) -0.0128(16) -0.0034(18)
C84 0.069(2) 0.075(3) 0.0300(18) 0.0006(17) 0.0003(17) 0.002(2)
C85 0.055(2) 0.070(3) 0.0365(19) 0.0117(17) 0.0116(16) 0.0013(19)
C86 0.0462(18) 0.0443(19) 0.0359(18) 0.0116(14) 0.0041(14) -0.0048(15)
C87 0.0404(18) 0.073(3) 0.044(2) 0.0032(18) -0.0016(15) -0.0070(18)
C88 0.055(2) 0.089(3) 0.084(3) 0.005(3) -0.001(2) -0.020(2)
C89 0.047(2) 0.087(3) 0.081(3) -0.004(2) -0.001(2) 0.008(2)
C90 0.0437(19) 0.067(2) 0.052(2) 0.0056(18) 0.0075(16) -0.0139(18)
C91 0.046(2) 0.117(4) 0.092(3) -0.009(3) 0.005(2) -0.009(2)
C92 0.099(4) 0.082(3) 0.110(4) 0.028(3) -0.006(3) -0.044(3)
C11S 0.108(6) 0.093(6) 0.103(6) -0.048(4) -0.016(5) -0.003(5)
C12S 0.135(9) 0.171(15) 0.076(10) -0.006(8) -0.013(8) -0.021(8)
C13S 0.145(9) 0.129(10) 0.154(11) -0.019(7) -0.011(8) -0.028(7)
C14S 0.130(10) 0.145(13) 0.21(2) -0.058(8) 0.024(10) -0.026(8)
C15S 0.150(9) 0.137(10) 0.164(11) -0.043(7) 0.055(8) -0.042(7)
C16S 0.147(9) 0.093(8) 0.187(13) -0.022(8) 0.013(8) -0.058(7)
C17S 0.150(11) 0.171(15) 0.37(2) -0.160(14) -0.032(12) 0.057(10)
C21S 0.094(10) 0.082(12) 0.078(12) -0.017(7) -0.019(8) 0.005(8)
C22S 0.107(13) 0.104(16) 0.060(12) -0.012(9) 0.009(10) -0.017(12)
C23S 0.117(11) 0.085(12) 0.070(11) 0.007(9) -0.027(9) -0.024(9)
C24S 0.093(12) 0.076(13) 0.073(11) -0.017(8) -0.040(8) -0.006(10)
C25S 0.115(12) 0.066(10) 0.084(11) -0.020(7) 0.021(9) 0.019(8)
C26S 0.115(14) 0.075(17) 0.11(3) 0.003(15) 0.007(15) 0.015(11)
C27S 0.105(16) 0.16(2) 0.106(17) -0.020(15) 0.024(14) 0.041(17)

loop_
_atom_type_symbol
_atom_type_description
_atom_type_scat_dispersion_real
_atom_type_scat_dispersion_imag
_atom_type_scat_source
C C 0.0033 0.0016 'International Tables Vol C Tables 4.2.6.8 and 6.1.1.4'
H H 0.0000 0.0000 'International Tables Vol C Tables 4.2.6.8 and 6.1.1.4'
N N 0.0061 0.0033 'International Tables Vol C Tables 4.2.6.8 and 6.1.1.4'
In In -0.7276 1.3100 'International Tables Vol C Tables 4.2.6.8 and 6.1.1.4'

loop_
_geom_angle_atom_site_label_1
_geom_angle_atom_site_label_2
_geom_angle_atom_site_label_3
_geom_angle
_geom_angle_site_symmetry_1
_geom_angle_site_symmetry_3
_geom_angle_publ_flag
N3 In1 C4 170.39(12) . . ?
C1 N1 C2 111.3(2) . . ?
C1 N1 C11 121.9(3) . . ?
C2 N1 C11 126.8(3) . . ?
C1 N2 C3 110.8(2) . . ?
C1 N2 C31 122.4(3) . . ?
C3 N2 C31 126.8(3) . . ?
C51 N3 In1 122.5(2) . . ?
C4 C1 N1 127.3(3) . . ?
C4 C1 N2 128.6(3) . . ?
N1 C1 N2 104.1(3) . . ?
C3 C2 N1 107.0(3) . . ?
C3 C2 C5 131.1(3) . . ?
N1 C2 C5 121.9(3) . . ?
C2 C3 N2 106.8(3) . . ?
C2 C3 C6 131.9(3) . . ?
N2 C3 C6 121.3(3) . . ?
C1 C4 In1 128.9(2) . . ?
C16 C11 C12 122.7(3) . . ?
C16 C11 N1 118.9(3) . . ?
C12 C11 N1 118.4(3) . . ?
C13 C12 C11 118.2(4) . . ?
C13 C12 C17 120.0(3) . . ?
C11 C12 C17 121.7(3) . . ?
C14 C13 C12 120.8(4) . . ?
C13 C14 C15 120.7(4) . . ?
C14 C15 C16 121.7(4) . . ?
C11 C16 C15 115.9(4) . . ?
C11 C16 C20 123.1(3) . . ?
C15 C16 C20 121.0(4) . . ?
C12 C17 C18 113.1(4) . . ?
C12 C17 C19 110.9(3) . . ?
C18 C17 C19 110.2(4) . . ?
C16 C20 C21 110.7(4) . . ?
C16 C20 C22 111.7(4) . . ?
C21 C20 C22 110.6(4) . . ?
C32 C31 C36 122.5(3) . . ?
C32 C31 N2 118.3(3) . . ?
C36 C31 N2 119.1(3) . . ?
C33 C32 C31 116.9(3) . . ?
C33 C32 C37 120.9(3) . . ?
C31 C32 C37 122.1(3) . . ?
C34 C33 C32 121.6(3) . . ?
C35 C34 C33 119.8(3) . . ?
C34 C35 C36 122.2(4) . . ?
C35 C36 C31 117.0(3) . . ?
C35 C36 C40 121.7(3) . . ?
C31 C36 C40 121.4(3) . . ?
C32 C37 C38 112.0(3) . . ?
C32 C37 C39 112.5(3) . . ?
C38 C37 C39 109.1(3) . . ?
C41 C40 C42 109.3(4) . . ?
C41 C40 C36 112.6(3) . . ?
C42 C40 C36 112.1(4) . . ?
N3 C51 C56 127.1(3) . . ?
N3 C51 C52 116.7(3) . . ?
C56 C51 C52 116.2(3) . . ?
C53 C52 C51 120.5(3) . . ?
C53 C52 C61 120.3(3) . . ?
C51 C52 C61 119.2(3) . . ?
C54 C53 C52 122.1(3) . . ?
C53 C54 C55 118.5(3) . . ?
C54 C55 C56 121.9(3) . . ?
C55 C56 C51 120.7(3) . . ?
C55 C56 C81 119.6(3) . . ?
C51 C56 C81 119.7(3) . . ?
C62 C61 C66 119.9(3) . . ?
C62 C61 C52 120.2(3) . . ?
C66 C61 C52 119.9(3) . . ?
C61 C62 C63 119.3(4) . . ?
C61 C62 C67 120.9(3) . . ?
C63 C62 C67 119.8(4) . . ?
C64 C63 C62 121.0(4) . . ?
C63 C64 C65 119.2(4) . . ?
C64 C65 C66 122.0(4) . . ?
C65 C66 C61 118.5(4) . . ?
C65 C66 C70B 120.1(10) . . ?
C61 C66 C70B 121.1(10) . . ?
C65 C66 C70A 121.1(8) . . ?
C61 C66 C70A 120.3(8) . . ?
C68 C67 C62 110.2(4) . . ?
C68 C67 C69 110.8(4) . . ?
C62 C67 C69 112.6(4) . . ?
C66 C70A C71A 118.5(10) . . ?
C66 C70A C72A 117.1(13) . . ?
C71A C70A C72A 107.2(10) . . ?
C66 C70B C71B 104.0(12) . . ?
C66 C70B C72B 105.5(12) . . ?
C71B C70B C72B 110.4(16) . . ?
C86 C81 C82 120.2(3) . . ?
C86 C81 C56 120.8(3) . . ?
C82 C81 C56 119.1(3) . . ?
C83 C82 C81 118.4(3) . . ?
C83 C82 C87 120.7(3) . . ?
C81 C82 C87 120.8(3) . . ?
C84 C83 C82 121.8(3) . . ?
C83 C84 C85 119.9(3) . . ?
C84 C85 C86 121.6(3) . . ?
C85 C86 C81 118.1(3) . . ?
C85 C86 C90 120.7(3) . . ?
C81 C86 C90 121.1(3) . . ?
C82 C87 C88 113.8(3) . . ?
C82 C87 C89 109.3(3) . . ?
C88 C87 C89 109.2(3) . . ?
C86 C90 C92 110.9(3) . . ?
C86 C90 C91 113.0(3) . . ?
C92 C90 C91 110.3(4) . . ?
C12S C11S C16S 120.0 . . ?
C12S C11S C17S 117.5(7) . . ?
C16S C11S C17S 122.5(6) . . ?
C11S C12S C13S 120.0 . . ?
C12S C13S C14S 120.0 . . ?
C13S C14S C15S 120.0 . . ?
C16S C15S C14S 120.0 . . ?
C15S C16S C11S 120.0 . . ?
C22S C21S C26S 120.0 . . ?
C22S C21S C27S 119.7(7) . . ?
C26S C21S C27S 120.3(7) . . ?
C23S C22S C21S 120.0 . . ?
C22S C23S C24S 120.0 . . ?
C25S C24S C23S 120.0 . . ?
C24S C25S C26S 120.0 . . ?
C25S C26S C21S 120.0 . . ?

loop_
_geom_bond_atom_site_label_1
_geom_bond_atom_site_label_2
_geom_bond_distance
_geom_bond_site_symmetry_2
_geom_bond_publ_flag
In1 N3 1.949(3) . ?
In1 C4 2.035(3) . ?
N1 C1 1.374(4) . ?
N1 C2 1.400(4) . ?
N1 C11 1.440(4) . ?
N2 C1 1.379(4) . ?
N2 C3 1.409(4) . ?
N2 C31 1.429(4) . ?
N3 C51 1.361(4) . ?
C1 C4 1.360(4) . ?
C2 C3 1.355(4) . ?
C2 C5 1.485(5) . ?
C3 C6 1.474(5) . ?
C11 C16 1.383(5) . ?
C11 C12 1.399(5) . ?
C12 C13 1.382(5) . ?
C12 C17 1.516(5) . ?
C13 C14 1.352(6) . ?
C14 C15 1.365(6) . ?
C15 C16 1.414(5) . ?
C16 C20 1.498(6) . ?
C17 C18 1.527(5) . ?
C17 C19 1.528(5) . ?
C20 C21 1.538(7) . ?
C20 C22 1.539(8) . ?
C31 C32 1.407(4) . ?
C31 C36 1.409(5) . ?
C32 C33 1.392(4) . ?
C32 C37 1.503(5) . ?
C33 C34 1.381(5) . ?
C34 C35 1.373(6) . ?
C35 C36 1.382(5) . ?
C36 C40 1.523(5) . ?
C37 C38 1.521(5) . ?
C37 C39 1.530(6) . ?
C40 C41 1.501(6) . ?
C40 C42 1.505(7) . ?
C51 C56 1.430(4) . ?
C51 C52 1.432(4) . ?
C52 C53 1.386(4) . ?
C52 C61 1.500(4) . ?
C53 C54 1.376(5) . ?
C54 C55 1.382(5) . ?
C55 C56 1.382(4) . ?
C56 C81 1.504(4) . ?
C61 C62 1.395(5) . ?
C61 C66 1.399(5) . ?
C62 C63 1.403(5) . ?
C62 C67 1.511(5) . ?
C63 C64 1.368(6) . ?
C64 C65 1.371(6) . ?
C65 C66 1.397(6) . ?
C66 C70B 1.512(13) . ?
C66 C70A 1.518(11) . ?
C67 C68 1.497(7) . ?
C67 C69 1.541(6) . ?
C70A C71A 1.530(11) . ?
C70A C72A 1.534(11) . ?
C70B C71B 1.528(14) . ?
C70B C72B 1.533(13) . ?
C81 C86 1.415(4) . ?
C81 C82 1.420(4) . ?
C82 C83 1.386(5) . ?
C82 C87 1.515(4) . ?
C83 C84 1.372(5) . ?
C84 C85 1.374(5) . ?
C85 C86 1.396(5) . ?
C86 C90 1.509(5) . ?
C87 C88 1.529(5) . ?
C87 C89 1.532(5) . ?
C90 C92 1.513(5) . ?
C90 C91 1.521(5) . ?
C11S C12S 1.3900 . ?
C11S C16S 1.3900 . ?
C11S C17S 1.406(11) . ?
C12S C13S 1.3900 . ?
C13S C14S 1.3900 . ?
C14S C15S 1.3900 . ?
C15S C16S 1.3900 . ?
C21S C22S 1.3900 . ?
C21S C26S 1.3900 . ?
C21S C27S 1.417(17) . ?
C22S C23S 1.3900 . ?
C23S C24S 1.3900 . ?
C24S C25S 1.3900 . ?
C25S C26S 1.3900 . ?

loop_
_geom_torsion_atom_site_label_1
_geom_torsion_atom_site_label_2
_geom_torsion_atom_site_label_3
_geom_torsion_atom_site_label_4
_geom_torsion
_geom_torsion_site_symmetry_1
_geom_torsion_site_symmetry_2
_geom_torsion_site_symmetry_3
_geom_torsion_site_symmetry_4
_geom_torsion_publ_flag
C2 N1 C1 C4 -179.9(3) . . . . ?
C11 N1 C1 C4 -2.6(5) . . . . ?
C2 N1 C1 N2 1.1(3) . . . . ?
C11 N1 C1 N2 178.4(3) . . . . ?
C3 N2 C1 C4 -179.9(3) . . . . ?
C31 N2 C1 C4 -1.4(5) . . . . ?
C3 N2 C1 N1 -1.0(3) . . . . ?
C31 N2 C1 N1 177.6(3) . . . . ?
C1 N1 C2 C3 -0.9(4) . . . . ?
C11 N1 C2 C3 -178.0(3) . . . . ?
C1 N1 C2 C5 178.7(3) . . . . ?
C11 N1 C2 C5 1.6(5) . . . . ?
N1 C2 C3 N2 0.3(4) . . . . ?
C5 C2 C3 N2 -179.3(4) . . . . ?
N1 C2 C3 C6 178.8(4) . . . . ?
C5 C2 C3 C6 -0.7(7) . . . . ?
C1 N2 C3 C2 0.4(4) . . . . ?
C31 N2 C3 C2 -178.0(3) . . . . ?
C1 N2 C3 C6 -178.3(3) . . . . ?
C31 N2 C3 C6 3.3(5) . . . . ?
N1 C1 C4 In1 173.2(2) . . . . ?
N2 C1 C4 In1 -8.0(5) . . . . ?
C1 N1 C11 C16 85.0(4) . . . . ?
C2 N1 C11 C16 -98.2(4) . . . . ?
C1 N1 C11 C12 -92.2(4) . . . . ?
C2 N1 C11 C12 84.6(4) . . . . ?
C16 C11 C12 C13 -0.3(5) . . . . ?
N1 C11 C12 C13 176.8(3) . . . . ?
C16 C11 C12 C17 -176.7(3) . . . . ?
N1 C11 C12 C17 0.4(5) . . . . ?
C11 C12 C13 C14 0.1(6) . . . . ?
C17 C12 C13 C14 176.5(4) . . . . ?
C12 C13 C14 C15 -0.3(7) . . . . ?
C13 C14 C15 C16 0.8(7) . . . . ?
C12 C11 C16 C15 0.8(5) . . . . ?
N1 C11 C16 C15 -176.3(3) . . . . ?
C12 C11 C16 C20 -178.8(4) . . . . ?
N1 C11 C16 C20 4.1(5) . . . . ?
C14 C15 C16 C11 -1.0(6) . . . . ?
C14 C15 C16 C20 178.6(4) . . . . ?
C13 C12 C17 C18 48.2(5) . . . . ?
C11 C12 C17 C18 -135.5(4) . . . . ?
C13 C12 C17 C19 -76.2(4) . . . . ?
C11 C12 C17 C19 100.1(4) . . . . ?
C11 C16 C20 C21 114.4(5) . . . . ?
C15 C16 C20 C21 -65.1(6) . . . . ?
C11 C16 C20 C22 -121.9(5) . . . . ?
C15 C16 C20 C22 58.6(6) . . . . ?
C1 N2 C31 C32 91.1(4) . . . . ?
C3 N2 C31 C32 -90.7(4) . . . . ?
C1 N2 C31 C36 -86.7(4) . . . . ?
C3 N2 C31 C36 91.6(4) . . . . ?
C36 C31 C32 C33 2.8(5) . . . . ?
N2 C31 C32 C33 -174.9(3) . . . . ?
C36 C31 C32 C37 -174.5(3) . . . . ?
N2 C31 C32 C37 7.9(5) . . . . ?
C31 C32 C33 C34 -1.0(5) . . . . ?
C37 C32 C33 C34 176.2(3) . . . . ?
C32 C33 C34 C35 -1.6(6) . . . . ?
C33 C34 C35 C36 2.6(6) . . . . ?
C34 C35 C36 C31 -0.9(6) . . . . ?
C34 C35 C36 C40 179.7(4) . . . . ?
C32 C31 C36 C35 -1.8(5) . . . . ?
N2 C31 C36 C35 175.8(3) . . . . ?
C32 C31 C36 C40 177.5(3) . . . . ?
N2 C31 C36 C40 -4.8(5) . . . . ?
C33 C32 C37 C38 -51.9(5) . . . . ?
C31 C32 C37 C38 125.2(4) . . . . ?
C33 C32 C37 C39 71.4(4) . . . . ?
C31 C32 C37 C39 -111.5(4) . . . . ?
C35 C36 C40 C41 57.4(6) . . . . ?
C31 C36 C40 C41 -121.9(4) . . . . ?
C35 C36 C40 C42 -66.3(5) . . . . ?
C31 C36 C40 C42 114.4(5) . . . . ?
In1 N3 C51 C56 2.4(4) . . . . ?
In1 N3 C51 C52 -178.0(2) . . . . ?
N3 C51 C52 C53 176.3(3) . . . . ?
C56 C51 C52 C53 -4.1(4) . . . . ?
N3 C51 C52 C61 -2.4(4) . . . . ?
C56 C51 C52 C61 177.2(3) . . . . ?
C51 C52 C53 C54 1.4(5) . . . . ?
C61 C52 C53 C54 -179.9(3) . . . . ?
C52 C53 C54 C55 1.6(5) . . . . ?
C53 C54 C55 C56 -1.8(5) . . . . ?
C54 C55 C56 C51 -1.0(5) . . . . ?
C54 C55 C56 C81 177.3(3) . . . . ?
N3 C51 C56 C55 -176.5(3) . . . . ?
C52 C51 C56 C55 3.9(4) . . . . ?
N3 C51 C56 C81 5.1(5) . . . . ?
C52 C51 C56 C81 -174.5(3) . . . . ?
C53 C52 C61 C62 90.0(4) . . . . ?
C51 C52 C61 C62 -91.2(4) . . . . ?
C53 C52 C61 C66 -88.6(4) . . . . ?
C51 C52 C61 C66 90.2(4) . . . . ?
C66 C61 C62 C63 -1.0(5) . . . . ?
C52 C61 C62 C63 -179.6(3) . . . . ?
C66 C61 C62 C67 179.9(4) . . . . ?
C52 C61 C62 C67 1.3(5) . . . . ?
C61 C62 C63 C64 0.9(6) . . . . ?
C67 C62 C63 C64 -180.0(4) . . . . ?
C62 C63 C64 C65 0.3(7) . . . . ?
C63 C64 C65 C66 -1.5(7) . . . . ?
C64 C65 C66 C61 1.3(6) . . . . ?
C64 C65 C66 C70B 174.8(9) . . . . ?
C64 C65 C66 C70A -174.4(7) . . . . ?
C62 C61 C66 C65 -0.1(5) . . . . ?
C52 C61 C66 C65 178.5(3) . . . . ?
C62 C61 C66 C70B -173.5(9) . . . . ?
C52 C61 C66 C70B 5.1(10) . . . . ?
C62 C61 C66 C70A 175.7(6) . . . . ?
C52 C61 C66 C70A -5.7(7) . . . . ?
C61 C62 C67 C68 96.9(5) . . . . ?
C63 C62 C67 C68 -82.3(5) . . . . ?
C61 C62 C67 C69 -138.8(4) . . . . ?
C63 C62 C67 C69 42.1(6) . . . . ?
C65 C66 C70A C71A 71.1(17) . . . . ?
C61 C66 C70A C71A -104.6(17) . . . . ?
C65 C66 C70A C72A -59.9(14) . . . . ?
C61 C66 C70A C72A 124.5(12) . . . . ?
C65 C66 C70B C71B 46.0(16) . . . . ?
C61 C66 C70B C71B -140.7(13) . . . . ?
C65 C66 C70B C72B -70.2(15) . . . . ?
C61 C66 C70B C72B 103.1(17) . . . . ?
C55 C56 C81 C86 87.9(4) . . . . ?
C51 C56 C81 C86 -93.8(4) . . . . ?
C55 C56 C81 C82 -91.0(4) . . . . ?
C51 C56 C81 C82 87.4(4) . . . . ?
C86 C81 C82 C83 0.0(5) . . . . ?
C56 C81 C82 C83 178.9(3) . . . . ?
C86 C81 C82 C87 -176.8(3) . . . . ?
C56 C81 C82 C87 2.1(4) . . . . ?
C81 C82 C83 C84 -0.8(5) . . . . ?
C87 C82 C83 C84 175.9(3) . . . . ?
C82 C83 C84 C85 0.5(6) . . . . ?
C83 C84 C85 C86 0.7(6) . . . . ?
C84 C85 C86 C81 -1.6(5) . . . . ?
C84 C85 C86 C90 -178.7(3) . . . . ?
C82 C81 C86 C85 1.2(5) . . . . ?
C56 C81 C86 C85 -177.7(3) . . . . ?
C82 C81 C86 C90 178.4(3) . . . . ?
C56 C81 C86 C90 -0.5(5) . . . . ?
C83 C82 C87 C88 39.3(5) . . . . ?
C81 C82 C87 C88 -144.1(3) . . . . ?
C83 C82 C87 C89 -83.1(4) . . . . ?
C81 C82 C87 C89 93.5(4) . . . . ?
C85 C86 C90 C92 81.7(5) . . . . ?
C81 C86 C90 C92 -95.4(4) . . . . ?
C85 C86 C90 C91 -42.8(5) . . . . ?
C81 C86 C90 C91 140.1(4) . . . . ?
C16S C11S C12S C13S 0.0 . . . . ?
C17S C11S C12S C13S 178.5(10) . . . . ?
C11S C12S C13S C14S 0.0 . . . . ?
C12S C13S C14S C15S 0.0 . . . . ?
C13S C14S C15S C16S 0.0 . . . . ?
C14S C15S C16S C11S 0.0 . . . . ?
C12S C11S C16S C15S 0.0 . . . . ?
C17S C11S C16S C15S -178.4(10) . . . . ?
C26S C21S C22S C23S 0.0 . . . . ?
C27S C21S C22S C23S -178(2) . . . . ?
C21S C22S C23S C24S 0.0 . . . . ?
C22S C23S C24S C25S 0.0 . . . . ?
C23S C24S C25S C26S 0.0 . . . . ?
C24S C25S C26S C21S 0.0 . . . . ?
C22S C21S C26S C25S 0.0 . . . . ?
C27S C21S C26S C25S 178(2) . . . . ?
